data_7232146
loop_
_publ_author_name
'Wilm, Lukas F. B.'
'Eder, Tobias'
'M\"uck-Lichtenfeld, Christian'
'Mehlmann, Paul'
'W\"unsche, Marius'
'Bu\&s, Florenz'
'Dielmann, Fabian'

_publ_section_title
;
 Reversible CO2 fixation by N-heterocyclic imines forming water-stable
 zwitterionic nitrogen-base--CO2 adducts
;
_journal_issue 3
_journal_name_full 'Green Chemistry'
_journal_page_first 640
_journal_paper_doi 10.1039/C8GC02952K
_journal_volume 21
_journal_year 2019
_chemical_formula_moiety 'C16 H29 N3 O2'
_chemical_formula_sum 'C16 H29 N3 O2'
_chemical_formula_weight 295.42
_space_group_crystal_system tetragonal
_space_group_IT_number 76
_space_group_name_Hall 'P 4w'
_space_group_name_H-M_alt 'P 41'
_symmetry_space_group_name_Hall 'P 4w'
_symmetry_space_group_name_H-M 'P 41'
_atom_sites_solution_hydrogens geom
_atom_sites_solution_primary direct
_audit_creation_date 2018-11-07
_audit_creation_method
;
Olex2 1.2
(compiled 2017.08.10 svn.r3458 for OlexSys, GUI svn.r5381)
;
_audit_update_record
;
2018-11-21 deposited with the CCDC.
2019-01-10 downloaded from the CCDC.
;
_cell_angle_alpha 90
_cell_angle_beta 90
_cell_angle_gamma 90
_cell_formula_units_Z 8
_cell_length_a 11.8565(5)
_cell_length_b 11.8565(5)
_cell_length_c 24.0309(13)
_cell_measurement_reflns_used 7366
_cell_measurement_temperature 100(2)
_cell_measurement_theta_max 21.99
_cell_measurement_theta_min 2.41
_cell_volume 3378.2(3)
_computing_cell_refinement 'SAINT v8.37A (Bruker, 2015)'
_computing_data_collection 'Bruker APEX2'
_computing_data_reduction 'SAINT v8.37A (Bruker, 2015)'
_computing_molecular_graphics 'Olex2 (Dolomanov et al., 2009)'
_computing_publication_material 'Olex2 (Dolomanov et al., 2009)'
_computing_structure_refinement 'ShelXL (Sheldrick, 2015)'
_computing_structure_solution 'SIR2004 (Burla et al., 2007)'
_diffrn_ambient_temperature 100
_diffrn_measured_fraction_theta_full 1.000
_diffrn_measured_fraction_theta_max 0.998
_diffrn_measurement_device_type 'Bruker APEX-II CCD'
_diffrn_measurement_method '\f and \w scans'
_diffrn_radiation_type MoK\a
_diffrn_radiation_wavelength 0.71073
_diffrn_reflns_av_R_equivalents 0.0669
_diffrn_reflns_av_unetI/netI 0.0456
_diffrn_reflns_Laue_measured_fraction_full 1.000
_diffrn_reflns_Laue_measured_fraction_max 0.998
_diffrn_reflns_limit_h_max 14
_diffrn_reflns_limit_h_min -14
_diffrn_reflns_limit_k_max 14
_diffrn_reflns_limit_k_min -14
_diffrn_reflns_limit_l_max 30
_diffrn_reflns_limit_l_min -29
_diffrn_reflns_number 38933
_diffrn_reflns_point_group_measured_fraction_full 1.000
_diffrn_reflns_point_group_measured_fraction_max 0.998
_diffrn_reflns_theta_full 25.242
_diffrn_reflns_theta_max 26.444
_diffrn_reflns_theta_min 0.847
_diffrn_standards_number 0
_exptl_absorpt_coefficient_mu 0.077
_exptl_absorpt_correction_T_max 1.0000
_exptl_absorpt_correction_T_min 0.8792
_exptl_absorpt_correction_type multi-scan
_exptl_absorpt_process_details
'SADABS-2016/2 (Bruker,2016/2) was used for absorption correction. wR2(int) was 0.1144 before and 0.0650 after correction. The Ratio of minimum to maximum transmission is 0.8792. The \l/2 correction factor is Not present.'
_exptl_crystal_colour colourless
_exptl_crystal_colour_primary colourless
_exptl_crystal_density_diffrn 1.162
_exptl_crystal_description block
_exptl_crystal_F_000 1296
_exptl_crystal_size_max 0.137
_exptl_crystal_size_mid 0.126
_exptl_crystal_size_min 0.097
_refine_diff_density_max 0.136
_refine_diff_density_min -0.193
_refine_diff_density_rms 0.034
_refine_ls_abs_structure_details
;
 Flack x determined using 2855 quotients [(I+)-(I-)]/[(I+)+(I-)]
 (Parsons and Flack (2004), Acta Cryst. A60, s61).
;
_refine_ls_abs_structure_Flack -0.7(5)
_refine_ls_extinction_method none
_refine_ls_goodness_of_fit_ref 1.072
_refine_ls_hydrogen_treatment constr
_refine_ls_matrix_type full
_refine_ls_number_parameters 398
_refine_ls_number_reflns 6906
_refine_ls_number_restraints 1
_refine_ls_restrained_S_all 1.072
_refine_ls_R_factor_all 0.0418
_refine_ls_R_factor_gt 0.0366
_refine_ls_shift/su_max 0.000
_refine_ls_shift/su_mean 0.000
_refine_ls_structure_factor_coef Fsqd
_refine_ls_weighting_details 'w=1/[\s^2^(Fo^2^)+(0.0320P)^2^+0.2743P] where P=(Fo^2^+2Fc^2^)/3'
_refine_ls_weighting_scheme calc
_refine_ls_wR_factor_gt 0.0741
_refine_ls_wR_factor_ref 0.0763
_reflns_Friedel_coverage 0.951
_reflns_Friedel_fraction_full 1.000
_reflns_Friedel_fraction_max 0.997
_reflns_number_gt 6490
_reflns_number_total 6906
_reflns_threshold_expression 'I > 2\s(I)'
_cod_data_source_file c8gc02952k2.cif
_cod_data_source_block compound6b
_cod_depositor_comments 'Adding full bibliography for 7232134--7232146.cif.'
_cod_database_code 7232146
_shelxl_version_number 2013-4
_shelx_space_group_comment
;
The symmetry employed for this shelxl refinement is uniquely defined
by the following loop, which should always be used as a source of
symmetry information in preference to the above space-group names.
They are only intended as comments.
;
_shelx_estimated_absorpt_t_max 0.993
_shelx_estimated_absorpt_t_min 0.990
_olex2_refinement_description
;
1. Twinned data refinement
 Scales: 0.5080(14)
 0.4920(14)
2. Fixed Uiso
 At 1.2 times of:
  All C(H) groups
 At 1.5 times of:
  All C(H,H,H) groups
3.a Aromatic/amide H refined with riding coordinates:
 C4(H4), C3(H3), C19(H19), C20(H20)
3.b Idealised Me refined as rotating group:
 C11(H11A,H11B,H11C), C16(H16A,H16B,H16C), C12(H12A,H12B,H12C), C7(H7A,H7B,
 H7C), C27(H27A,H27B,H27C), C15(H15A,H15B,H15C), C6(H6A,H6B,H6C), C14(H14A,H14B,
 H14C), C10(H10A,H10B,H10C), C8(H8A,H8B,H8C), C30(H30A,H30B,H30C), C32(H32A,
 H32B,H32C), C31(H31A,H31B,H31C), C28(H28A,H28B,H28C), C26(H26A,H26B,H26C),
 C22(H22A,H22B,H22C), C24(H24A,H24B,H24C), C23(H23A,H23B,H23C)
;
_olex2_date_sample_data_collection 2018-11-06
_olex2_date_sample_submission 2018-11-06
_olex2_submission_original_sample_id lw181106
_olex2_submission_special_instructions 'No special instructions were received'

loop_
_space_group_symop_operation_xyz
'x, y, z'
'-x, -y, z+1/2'
'-y, x, z+1/4'
'y, -x, z+3/4'

loop_
_atom_site_label
_atom_site_type_symbol
_atom_site_fract_x
_atom_site_fract_y
_atom_site_fract_z
_atom_site_U_iso_or_equiv
_atom_site_adp_type
_atom_site_occupancy
_atom_site_site_symmetry_order
_atom_site_calc_flag
_atom_site_refinement_flags_posn
_atom_site_disorder_assembly
_atom_site_disorder_group
N3 N 0.8463(2) 0.7388(2) 0.53325(11) 0.0161(6) Uani 1 1 d . . .
O4 O 0.11649(18) 0.89061(19) 0.33416(10) 0.0213(5) Uani 1 1 d . A 1
N1 N 0.7419(2) 0.7145(2) 0.62049(11) 0.0148(6) Uani 1 1 d . . .
O2 O 0.58906(19) 0.7776(2) 0.57381(10) 0.0261(6) Uani 1 1 d . . .
N2 N 0.8531(2) 0.8779(2) 0.59298(11) 0.0151(6) Uani 1 1 d . . .
C2 C 0.8052(2) 0.7756(3) 0.58301(14) 0.0133(6) Uani 1 1 d . . .
O1 O 0.5631(2) 0.6675(2) 0.64926(11) 0.0313(6) Uani 1 1 d . . .
C11 C 0.9179(3) 0.9678(3) 0.68043(15) 0.0241(8) Uani 1 1 d . . .
H11A H 0.9228 0.8931 0.6978 0.036 Uiso 1 1 calc GR . .
H11B H 0.8998 1.0242 0.7088 0.036 Uiso 1 1 calc GR . .
H11C H 0.9904 0.9865 0.6631 0.036 Uiso 1 1 calc GR . .
C9 C 0.8259(3) 0.9670(3) 0.63617(14) 0.0179(7) Uani 1 1 d . . .
C16 C 0.7317(3) 0.5586(3) 0.52069(16) 0.0275(9) Uani 1 1 d . . .
H16A H 0.7792 0.5178 0.5473 0.041 Uiso 1 1 calc GR . .
H16B H 0.7035 0.5060 0.4925 0.041 Uiso 1 1 calc GR . .
H16C H 0.6679 0.5929 0.5403 0.041 Uiso 1 1 calc GR . .
C25 C 0.3114(3) 0.5452(3) 0.36620(14) 0.0165(7) Uani 1 1 d . A 1
C4 C 0.9240(3) 0.8160(3) 0.51436(14) 0.0201(7) Uani 1 1 d . . .
H4 H 0.9661 0.8106 0.4808 0.024 Uiso 1 1 calc R . .
C1 C 0.6198(3) 0.7194(3) 0.61442(15) 0.0195(7) Uani 1 1 d . . .
C5 C 0.8011(3) 0.6475(3) 0.66534(14) 0.0219(7) Uani 1 1 d . . .
C12 C 0.7074(3) 0.9504(3) 0.66050(16) 0.0236(8) Uani 1 1 d . . .
H12A H 0.6534 0.9383 0.6302 0.035 Uiso 1 1 calc GR . .
H12B H 0.6857 1.0176 0.6817 0.035 Uiso 1 1 calc GR . .
H12C H 0.7073 0.8846 0.6852 0.035 Uiso 1 1 calc GR . .
C3 C 0.9300(3) 0.9001(3) 0.55157(14) 0.0197(7) Uani 1 1 d . . .
H3 H 0.9787 0.9637 0.5496 0.024 Uiso 1 1 calc R . .
C7 C 0.7752(4) 0.6945(3) 0.72362(15) 0.0296(9) Uani 1 1 d . . .
H7A H 0.8060 0.7709 0.7269 0.044 Uiso 1 1 calc GR . .
H7B H 0.8097 0.6459 0.7518 0.044 Uiso 1 1 calc GR . .
H7C H 0.6934 0.6967 0.7293 0.044 Uiso 1 1 calc GR . .
C13 C 0.8006(3) 0.6501(3) 0.49270(13) 0.0186(7) Uani 1 1 d . . .
C27 C 0.2765(3) 0.4362(3) 0.39565(16) 0.0243(8) Uani 1 1 d . A 1
H27A H 0.3409 0.4061 0.4164 0.036 Uiso 1 1 calc GR A 1
H27B H 0.2519 0.3807 0.3680 0.036 Uiso 1 1 calc GR A 1
H27C H 0.2144 0.4520 0.4214 0.036 Uiso 1 1 calc GR A 1
C15 C 0.7267(3) 0.7152(3) 0.45172(15) 0.0272(8) Uani 1 1 d . . .
H15A H 0.6664 0.7539 0.4721 0.041 Uiso 1 1 calc GR . .
H15B H 0.6935 0.6627 0.4249 0.041 Uiso 1 1 calc GR . .
H15C H 0.7728 0.7709 0.4320 0.041 Uiso 1 1 calc GR . .
C6 C 0.9271(3) 0.6500(3) 0.65454(17) 0.0297(9) Uani 1 1 d . . .
H6A H 0.9433 0.6135 0.6188 0.045 Uiso 1 1 calc GR . .
H6B H 0.9664 0.6096 0.6844 0.045 Uiso 1 1 calc GR . .
H6C H 0.9532 0.7284 0.6534 0.045 Uiso 1 1 calc GR . .
C14 C 0.9009(3) 0.5953(3) 0.46368(15) 0.0251(8) Uani 1 1 d . . .
H14A H 0.9420 0.6524 0.4423 0.038 Uiso 1 1 calc GR . .
H14B H 0.8740 0.5360 0.4385 0.038 Uiso 1 1 calc GR . .
H14C H 0.9513 0.5622 0.4916 0.038 Uiso 1 1 calc GR . .
C10 C 0.8242(3) 1.0806(3) 0.60572(17) 0.0281(8) Uani 1 1 d . . .
H10A H 0.9000 1.0977 0.5917 0.042 Uiso 1 1 calc GR . .
H10B H 0.8004 1.1400 0.6315 0.042 Uiso 1 1 calc GR . .
H10C H 0.7713 1.0768 0.5745 0.042 Uiso 1 1 calc GR . .
C8 C 0.7615(3) 0.5243(3) 0.66497(16) 0.0302(9) Uani 1 1 d . . .
H8A H 0.6793 0.5217 0.6692 0.045 Uiso 1 1 calc GR . .
H8B H 0.7970 0.4836 0.6958 0.045 Uiso 1 1 calc GR . .
H8C H 0.7829 0.4889 0.6297 0.045 Uiso 1 1 calc GR . .
C18 C 0.3075(2) 0.7396(2) 0.41844(14) 0.0134(6) Uani 1 1 d . A 1
C17 C 0.1482(3) 0.8259(3) 0.37137(14) 0.0172(7) Uani 1 1 d . A 1
N4 N 0.2695(2) 0.8098(2) 0.37649(11) 0.0151(6) Uani 1 1 d . A 1
O3 O 0.09163(19) 0.77023(19) 0.40556(9) 0.0203(5) Uani 1 1 d . A 1
C30 C 0.3461(3) 0.9956(3) 0.34339(16) 0.0242(8) Uani 1 1 d . A 1
H30A H 0.2694 1.0188 0.3334 0.036 Uiso 1 1 calc GR A 1
H30B H 0.4001 1.0307 0.3178 0.036 Uiso 1 1 calc GR A 1
H30C H 0.3626 1.0197 0.3815 0.036 Uiso 1 1 calc GR A 1
C29 C 0.3559(3) 0.8663(3) 0.33936(14) 0.0185(7) Uani 1 1 d . A 1
C32 C 0.3387(3) 0.8321(3) 0.27870(14) 0.0265(8) Uani 1 1 d . A 1
H32A H 0.3548 0.7515 0.2744 0.040 Uiso 1 1 calc GR A 1
H32B H 0.3898 0.8758 0.2549 0.040 Uiso 1 1 calc GR A 1
H32C H 0.2605 0.8472 0.2678 0.040 Uiso 1 1 calc GR A 1
C31 C 0.4757(3) 0.8323(3) 0.35713(16) 0.0239(8) Uani 1 1 d . A 1
H31A H 0.4884 0.8551 0.3958 0.036 Uiso 1 1 calc GR A 1
H31B H 0.5308 0.8698 0.3330 0.036 Uiso 1 1 calc GR A 1
H31C H 0.4842 0.7504 0.3539 0.036 Uiso 1 1 calc GR A 1
N5 N 0.3392(2) 0.6297(2) 0.41194(11) 0.0143(6) Uani 1 1 d . A 1
N6 N 0.3393(2) 0.7710(2) 0.47050(10) 0.0145(5) Uani 1 1 d . A 1
C19 C 0.3986(3) 0.5973(3) 0.45876(14) 0.0210(7) Uani 1 1 d . A 1
H19 H 0.4330 0.5260 0.4646 0.025 Uiso 1 1 calc R A 1
C21 C 0.3166(3) 0.8788(3) 0.50357(14) 0.0186(7) Uani 1 1 d . A 1
C20 C 0.3989(3) 0.6842(3) 0.49438(15) 0.0209(7) Uani 1 1 d . A 1
H20 H 0.4341 0.6856 0.5299 0.025 Uiso 1 1 calc R A 1
C28 C 0.4174(3) 0.5249(3) 0.33160(15) 0.0215(7) Uani 1 1 d . A 1
H28A H 0.4793 0.5020 0.3561 0.032 Uiso 1 1 calc GR A 1
H28B H 0.4380 0.5946 0.3121 0.032 Uiso 1 1 calc GR A 1
H28C H 0.4029 0.4652 0.3043 0.032 Uiso 1 1 calc GR A 1
C26 C 0.2111(3) 0.5825(3) 0.33181(15) 0.0244(8) Uani 1 1 d . A 1
H26A H 0.1886 0.5213 0.3067 0.037 Uiso 1 1 calc GR A 1
H26B H 0.2317 0.6490 0.3099 0.037 Uiso 1 1 calc GR A 1
H26C H 0.1481 0.6012 0.3566 0.037 Uiso 1 1 calc GR A 1
C22 C 0.2183(3) 0.9463(3) 0.48015(15) 0.0208(8) Uani 1 1 d . A 1
H22A H 0.2398 0.9786 0.4442 0.031 Uiso 1 1 calc GR A 1
H22B H 0.1988 1.0071 0.5060 0.031 Uiso 1 1 calc GR A 1
H22C H 0.1531 0.8966 0.4752 0.031 Uiso 1 1 calc GR A 1
C24 C 0.4236(3) 0.9483(3) 0.50426(16) 0.0256(8) Uani 1 1 d . A 1
H24A H 0.4858 0.9026 0.5189 0.038 Uiso 1 1 calc GR A 1
H24B H 0.4127 1.0147 0.5280 0.038 Uiso 1 1 calc GR A 1
H24C H 0.4417 0.9727 0.4663 0.038 Uiso 1 1 calc GR A 1
C23 C 0.2863(3) 0.8416(3) 0.56257(15) 0.0311(9) Uani 1 1 d . A 1
H23A H 0.2257 0.7855 0.5610 0.047 Uiso 1 1 calc GR A 1
H23B H 0.2610 0.9071 0.5841 0.047 Uiso 1 1 calc GR A 1
H23C H 0.3528 0.8084 0.5804 0.047 Uiso 1 1 calc GR A 1

loop_
_atom_site_aniso_label
_atom_site_aniso_U_11
_atom_site_aniso_U_22
_atom_site_aniso_U_33
_atom_site_aniso_U_23
_atom_site_aniso_U_13
_atom_site_aniso_U_12
N3 0.0197(14) 0.0159(14) 0.0128(15) -0.0011(11) -0.0005(11) -0.0024(11)
O4 0.0201(12) 0.0230(12) 0.0207(13) -0.0010(10) -0.0092(10) 0.0053(9)
N1 0.0143(13) 0.0198(14) 0.0104(14) -0.0001(10) 0.0025(10) -0.0027(11)
O2 0.0203(13) 0.0337(14) 0.0245(15) -0.0073(11) -0.0084(11) 0.0038(10)
N2 0.0161(13) 0.0151(13) 0.0143(15) -0.0017(11) -0.0008(11) -0.0012(10)
C2 0.0128(15) 0.0150(15) 0.0121(17) -0.0004(13) -0.0015(12) 0.0004(11)
O1 0.0239(13) 0.0392(16) 0.0307(16) -0.0118(13) 0.0145(11) -0.0114(11)
C11 0.0243(19) 0.0245(18) 0.023(2) -0.0075(15) -0.0031(15) -0.0019(15)
C9 0.0216(17) 0.0160(16) 0.0162(19) -0.0048(13) 0.0022(14) -0.0017(13)
C16 0.034(2) 0.0288(19) 0.019(2) -0.0081(15) 0.0054(16) -0.0134(16)
C25 0.0196(17) 0.0146(16) 0.0152(19) -0.0047(13) -0.0025(14) 0.0022(13)
C4 0.0209(17) 0.0231(18) 0.0162(18) 0.0003(14) 0.0066(14) -0.0045(13)
C1 0.0158(16) 0.0222(17) 0.0206(19) -0.0118(14) 0.0023(14) -0.0049(14)
C5 0.0246(19) 0.0207(17) 0.020(2) 0.0047(14) -0.0045(15) -0.0049(14)
C12 0.0207(19) 0.0241(19) 0.026(2) -0.0101(15) 0.0026(15) 0.0023(13)
C3 0.0209(18) 0.0204(17) 0.0178(19) 0.0013(14) 0.0029(13) -0.0030(13)
C7 0.046(2) 0.028(2) 0.0143(19) 0.0010(15) -0.0046(16) -0.0104(17)
C13 0.0246(17) 0.0202(17) 0.0111(18) -0.0046(13) 0.0027(14) -0.0044(14)
C27 0.0273(19) 0.0201(17) 0.025(2) -0.0023(14) -0.0033(15) -0.0040(14)
C15 0.035(2) 0.029(2) 0.017(2) -0.0056(15) -0.0041(15) -0.0024(15)
C6 0.027(2) 0.027(2) 0.035(2) 0.0086(17) -0.0080(17) 0.0039(16)
C14 0.0285(18) 0.0212(17) 0.025(2) -0.0079(15) 0.0060(15) -0.0045(14)
C10 0.034(2) 0.0156(17) 0.035(2) -0.0047(15) 0.0021(17) 0.0055(14)
C8 0.043(2) 0.0243(19) 0.023(2) 0.0058(15) -0.0053(18) -0.0073(16)
C18 0.0101(14) 0.0161(16) 0.0139(18) 0.0001(13) 0.0013(12) 0.0002(12)
C17 0.0154(15) 0.0190(16) 0.0173(18) -0.0096(13) -0.0028(13) 0.0034(13)
N4 0.0156(13) 0.0183(13) 0.0113(15) 0.0011(11) 0.0001(11) 0.0017(11)
O3 0.0172(11) 0.0243(12) 0.0192(13) -0.0034(10) 0.0028(10) 0.0003(9)
C30 0.0239(19) 0.0223(17) 0.026(2) 0.0047(15) 0.0024(15) 0.0012(14)
C29 0.0217(17) 0.0194(16) 0.0143(18) 0.0066(14) 0.0053(14) 0.0047(13)
C32 0.032(2) 0.035(2) 0.0130(19) 0.0042(15) 0.0030(16) 0.0032(16)
C31 0.0180(17) 0.0244(19) 0.029(2) 0.0045(16) 0.0081(15) 0.0003(14)
N5 0.0165(13) 0.0164(13) 0.0100(15) -0.0015(10) -0.0018(11) 0.0022(10)
N6 0.0136(13) 0.0183(14) 0.0116(14) -0.0022(11) -0.0024(11) 0.0004(10)
C19 0.0236(18) 0.0179(16) 0.021(2) 0.0026(14) -0.0065(14) 0.0062(13)
C21 0.0242(17) 0.0175(17) 0.0140(18) -0.0040(13) -0.0010(14) 0.0018(13)
C20 0.0243(18) 0.0205(17) 0.0177(19) -0.0003(14) -0.0069(14) 0.0020(14)
C28 0.0258(18) 0.0217(17) 0.0170(19) -0.0038(14) 0.0009(15) 0.0042(14)
C26 0.0264(19) 0.0239(18) 0.023(2) -0.0089(15) -0.0079(16) 0.0033(14)
C22 0.0226(17) 0.0195(17) 0.020(2) -0.0062(13) 0.0008(14) 0.0045(13)
C24 0.0272(19) 0.0216(18) 0.028(2) -0.0071(15) -0.0036(16) 0.0000(15)
C23 0.041(2) 0.038(2) 0.0145(19) -0.0012(16) 0.0030(16) 0.0053(17)

loop_
_atom_type_symbol
_atom_type_description
_atom_type_scat_dispersion_real
_atom_type_scat_dispersion_imag
_atom_type_scat_source
C C 0.0033 0.0016 'International Tables Vol C Tables 4.2.6.8 and 6.1.1.4'
H H 0.0000 0.0000 'International Tables Vol C Tables 4.2.6.8 and 6.1.1.4'
N N 0.0061 0.0033 'International Tables Vol C Tables 4.2.6.8 and 6.1.1.4'
O O 0.0106 0.0060 'International Tables Vol C Tables 4.2.6.8 and 6.1.1.4'

loop_
_geom_angle_atom_site_label_1
_geom_angle_atom_site_label_2
_geom_angle_atom_site_label_3
_geom_angle
C2 N3 C4 108.4(3)
C2 N3 C13 130.6(3)
C4 N3 C13 118.9(3)
C2 N1 C1 117.1(3)
C2 N1 C5 119.3(3)
C1 N1 C5 123.6(3)
C2 N2 C9 130.7(3)
C2 N2 C3 108.7(3)
C3 N2 C9 120.2(3)
N3 C2 N1 126.8(3)
N2 C2 N3 106.9(3)
N2 C2 N1 125.5(3)
H11A C11 H11B 109.5
H11A C11 H11C 109.5
H11B C11 H11C 109.5
C9 C11 H11A 109.5
C9 C11 H11B 109.5
C9 C11 H11C 109.5
N2 C9 C11 109.3(3)
N2 C9 C12 111.5(3)
N2 C9 C10 106.7(3)
C11 C9 C12 113.0(3)
C11 C9 C10 109.7(3)
C10 C9 C12 106.4(3)
H16A C16 H16B 109.5
H16A C16 H16C 109.5
H16B C16 H16C 109.5
C13 C16 H16A 109.5
C13 C16 H16B 109.5
C13 C16 H16C 109.5
N5 C25 C27 106.3(3)
N5 C25 C28 108.5(3)
C28 C25 C27 110.0(3)
C26 C25 C27 106.7(3)
C26 C25 N5 111.8(3)
C26 C25 C28 113.3(3)
N3 C4 H4 126.0
C3 C4 N3 108.1(3)
C3 C4 H4 126.0
O2 C1 N1 113.0(3)
O1 C1 N1 116.9(3)
O1 C1 O2 130.2(3)
N1 C5 C7 111.5(3)
N1 C5 C6 109.0(3)
N1 C5 C8 110.8(3)
C6 C5 C7 110.2(3)
C6 C5 C8 108.6(3)
C8 C5 C7 106.8(3)
C9 C12 H12A 109.5
C9 C12 H12B 109.5
C9 C12 H12C 109.5
H12A C12 H12B 109.5
H12A C12 H12C 109.5
H12B C12 H12C 109.5
N2 C3 H3 126.1
C4 C3 N2 107.8(3)
C4 C3 H3 126.1
C5 C7 H7A 109.5
C5 C7 H7B 109.5
C5 C7 H7C 109.5
H7A C7 H7B 109.5
H7A C7 H7C 109.5
H7B C7 H7C 109.5
C16 C13 N3 113.5(3)
C16 C13 C15 109.8(3)
C16 C13 C14 108.6(3)
C15 C13 N3 105.4(2)
C14 C13 N3 107.9(3)
C14 C13 C15 111.6(3)
C25 C27 H27A 109.5
C25 C27 H27B 109.5
C25 C27 H27C 109.5
H27A C27 H27B 109.5
H27A C27 H27C 109.5
H27B C27 H27C 109.5
C13 C15 H15A 109.5
C13 C15 H15B 109.5
C13 C15 H15C 109.5
H15A C15 H15B 109.5
H15A C15 H15C 109.5
H15B C15 H15C 109.5
C5 C6 H6A 109.5
C5 C6 H6B 109.5
C5 C6 H6C 109.5
H6A C6 H6B 109.5
H6A C6 H6C 109.5
H6B C6 H6C 109.5
C13 C14 H14A 109.5
C13 C14 H14B 109.5
C13 C14 H14C 109.5
H14A C14 H14B 109.5
H14A C14 H14C 109.5
H14B C14 H14C 109.5
C9 C10 H10A 109.5
C9 C10 H10B 109.5
C9 C10 H10C 109.5
H10A C10 H10B 109.5
H10A C10 H10C 109.5
H10B C10 H10C 109.5
C5 C8 H8A 109.5
C5 C8 H8B 109.5
C5 C8 H8C 109.5
H8A C8 H8B 109.5
H8A C8 H8C 109.5
H8B C8 H8C 109.5
N5 C18 N4 125.5(3)
N6 C18 N4 126.6(3)
N6 C18 N5 106.9(3)
O4 C17 N4 116.3(3)
O4 C17 O3 129.8(3)
O3 C17 N4 113.9(3)
C18 N4 C17 117.6(3)
C18 N4 C29 118.4(2)
C17 N4 C29 124.0(3)
H30A C30 H30B 109.5
H30A C30 H30C 109.5
H30B C30 H30C 109.5
C29 C30 H30A 109.5
C29 C30 H30B 109.5
C29 C30 H30C 109.5
N4 C29 C30 110.6(3)
N4 C29 C32 110.8(3)
N4 C29 C31 110.2(3)
C32 C29 C30 108.3(3)
C32 C29 C31 108.6(3)
C31 C29 C30 108.3(3)
C29 C32 H32A 109.5
C29 C32 H32B 109.5
C29 C32 H32C 109.5
H32A C32 H32B 109.5
H32A C32 H32C 109.5
H32B C32 H32C 109.5
C29 C31 H31A 109.5
C29 C31 H31B 109.5
C29 C31 H31C 109.5
H31A C31 H31B 109.5
H31A C31 H31C 109.5
H31B C31 H31C 109.5
C18 N5 C25 130.6(3)
C18 N5 C19 108.2(3)
C19 N5 C25 121.0(2)
C18 N6 C21 131.2(3)
C18 N6 C20 108.8(3)
C20 N6 C21 120.0(3)
N5 C19 H19 126.0
C20 C19 N5 107.9(3)
C20 C19 H19 126.0
C22 C21 N6 112.5(3)
C22 C21 C23 108.4(3)
C24 C21 N6 108.3(3)
C24 C21 C22 111.1(3)
C24 C21 C23 110.1(3)
C23 C21 N6 106.4(3)
N6 C20 H20 126.0
C19 C20 N6 107.9(3)
C19 C20 H20 126.0
C25 C28 H28A 109.5
C25 C28 H28B 109.5
C25 C28 H28C 109.5
H28A C28 H28B 109.5
H28A C28 H28C 109.5
H28B C28 H28C 109.5
C25 C26 H26A 109.5
C25 C26 H26B 109.5
C25 C26 H26C 109.5
H26A C26 H26B 109.5
H26A C26 H26C 109.5
H26B C26 H26C 109.5
C21 C22 H22A 109.5
C21 C22 H22B 109.5
C21 C22 H22C 109.5
H22A C22 H22B 109.5
H22A C22 H22C 109.5
H22B C22 H22C 109.5
C21 C24 H24A 109.5
C21 C24 H24B 109.5
C21 C24 H24C 109.5
H24A C24 H24B 109.5
H24A C24 H24C 109.5
H24B C24 H24C 109.5
C21 C23 H23A 109.5
C21 C23 H23B 109.5
C21 C23 H23C 109.5
H23A C23 H23B 109.5
H23A C23 H23C 109.5
H23B C23 H23C 109.5

loop_
_geom_bond_atom_site_label_1
_geom_bond_atom_site_label_2
_geom_bond_distance
N3 C2 1.363(4)
N3 C4 1.376(4)
N3 C13 1.533(4)
O4 C17 1.237(4)
N1 C2 1.378(4)
N1 C1 1.456(4)
N1 C5 1.512(4)
O2 C1 1.249(4)
N2 C2 1.361(4)
N2 C9 1.515(4)
N2 C3 1.375(4)
O1 C1 1.237(4)
C11 H11A 0.9800
C11 H11B 0.9800
C11 H11C 0.9800
C11 C9 1.523(5)
C9 C12 1.535(5)
C9 C10 1.533(5)
C16 H16A 0.9800
C16 H16B 0.9800
C16 H16C 0.9800
C16 C13 1.515(5)
C25 C27 1.530(5)
C25 N5 1.524(4)
C25 C28 1.526(5)
C25 C26 1.514(4)
C4 H4 0.9500
C4 C3 1.342(5)
C5 C7 1.538(5)
C5 C6 1.518(5)
C5 C8 1.534(5)
C12 H12A 0.9800
C12 H12B 0.9800
C12 H12C 0.9800
C3 H3 0.9500
C7 H7A 0.9800
C7 H7B 0.9800
C7 H7C 0.9800
C13 C15 1.528(5)
C13 C14 1.524(5)
C27 H27A 0.9800
C27 H27B 0.9800
C27 H27C 0.9800
C15 H15A 0.9800
C15 H15B 0.9800
C15 H15C 0.9800
C6 H6A 0.9800
C6 H6B 0.9800
C6 H6C 0.9800
C14 H14A 0.9800
C14 H14B 0.9800
C14 H14C 0.9800
C10 H10A 0.9800
C10 H10B 0.9800
C10 H10C 0.9800
C8 H8A 0.9800
C8 H8B 0.9800
C8 H8C 0.9800
C18 N4 1.383(4)
C18 N5 1.365(4)
C18 N6 1.359(4)
C17 N4 1.456(4)
C17 O3 1.250(4)
N4 C29 1.515(4)
C30 H30A 0.9800
C30 H30B 0.9800
C30 H30C 0.9800
C30 C29 1.541(4)
C29 C32 1.527(5)
C29 C31 1.536(5)
C32 H32A 0.9800
C32 H32B 0.9800
C32 H32C 0.9800
C31 H31A 0.9800
C31 H31B 0.9800
C31 H31C 0.9800
N5 C19 1.381(4)
N6 C21 1.529(4)
N6 C20 1.374(4)
C19 H19 0.9500
C19 C20 1.340(5)
C21 C22 1.521(4)
C21 C24 1.513(5)
C21 C23 1.528(5)
C20 H20 0.9500
C28 H28A 0.9800
C28 H28B 0.9800
C28 H28C 0.9800
C26 H26A 0.9800
C26 H26B 0.9800
C26 H26C 0.9800
C22 H22A 0.9800
C22 H22B 0.9800
C22 H22C 0.9800
C24 H24A 0.9800
C24 H24B 0.9800
C24 H24C 0.9800
C23 H23A 0.9800
C23 H23B 0.9800
C23 H23C 0.9800

loop_
_twin_individual_id
_twin_individual_mass_fraction_refined
1 0.5080(14)
2 0.4920(14)
